data_1546466
loop_
_publ_author_name
'Tsujihara, Tetsuya'
'Zhou, Da-Yang'
'Suzuki, Takeyuki'
'Tamura, Satoru'
'Kawano, Tomikazu'

_publ_section_title
;
 Helically Chiral 1-Sulfur-Functionalized [6]Helicene: Synthesis, Optical
 Resolution, and Functionalization.
;
_journal_issue 12
_journal_name_full 'Organic letters'
_journal_page_first 3311
_journal_page_last 3314
_journal_paper_doi 10.1021/acs.orglett.7b01470
_journal_volume 19
_journal_year 2017
_chemical_absolute_configuration rm
_chemical_formula_moiety 'C40 H29 N O3 S'
_chemical_formula_sum 'C40 H29 N O3 S'
_chemical_formula_weight 603.73
_space_group_crystal_system orthorhombic
_space_group_IT_number 19
_space_group_name_Hall 'P 2ac 2ab'
_space_group_name_H-M_alt 'P 21 21 21'
_symmetry_space_group_name_Hall 'P 2ac 2ab'
_symmetry_space_group_name_H-M 'P 21 21 21'
_atom_sites_solution_hydrogens geom
_atom_sites_solution_primary direct
_atom_sites_solution_secondary difmap
_cell_angle_alpha 90.0000
_cell_angle_beta 90.0000
_cell_angle_gamma 90.0000
_cell_formula_units_Z 4
_cell_length_a 9.4224(17)
_cell_length_b 16.987(3)
_cell_length_c 18.800(4)
_cell_measurement_reflns_used 6458
_cell_measurement_temperature 123
_cell_measurement_theta_max 27.47
_cell_measurement_theta_min 3.06
_cell_volume 3009.1(10)
_computing_cell_refinement CrystalClear
_computing_data_collection 'CrystalClear (Rigaku Inc., 2007)'
_computing_data_reduction CrystalClear
_computing_molecular_graphics 'CrystalStructure 4.2.1'
_computing_publication_material 'CrystalStructure 4.2.1 (Rigaku, 2016)'
_computing_structure_refinement 'SHELXL Version 2014/6 (Sheldrick, 2008)'
_computing_structure_solution 'SIR2004 (Burla, et al., 2005)'
_diffrn_ambient_temperature 123
_diffrn_detector_area_resol_mean 7.314
_diffrn_measured_fraction_theta_full 0.994
_diffrn_measured_fraction_theta_max 0.995
_diffrn_measurement_device_type 'Rigaku Mercury70'
_diffrn_measurement_method \w
_diffrn_radiation_type 'Mo K\a'
_diffrn_radiation_wavelength 0.71075
_diffrn_reflns_av_R_equivalents 0.0883
_diffrn_reflns_Laue_measured_fraction_full 0.994
_diffrn_reflns_Laue_measured_fraction_max 0.995
_diffrn_reflns_limit_h_max 12
_diffrn_reflns_limit_h_min -11
_diffrn_reflns_limit_k_max 21
_diffrn_reflns_limit_k_min -14
_diffrn_reflns_limit_l_max 22
_diffrn_reflns_limit_l_min -24
_diffrn_reflns_number 24114
_diffrn_reflns_point_group_measured_fraction_full 0.993
_diffrn_reflns_point_group_measured_fraction_max 0.994
_diffrn_reflns_theta_full 25.242
_diffrn_reflns_theta_max 27.485
_diffrn_reflns_theta_min 3.061
_diffrn_standards_number 0
_exptl_absorpt_coefficient_mu 0.150
_exptl_absorpt_correction_type none
_exptl_crystal_colour colorless
_exptl_crystal_density_diffrn 1.333
_exptl_crystal_density_method 'not measured'
_exptl_crystal_description block
_exptl_crystal_F_000 1264.00
_exptl_crystal_size_max 0.213
_exptl_crystal_size_mid 0.170
_exptl_crystal_size_min 0.142
_refine_diff_density_max 0.25
_refine_diff_density_min -0.26
_refine_ls_abs_structure_details
;
 Flack x determined using 1228 quotients [(I+)-(I-)]/[(I+)+(I-)]
 (Parsons, Flack and Wagner, Acta Cryst. B69 (2013) 249-259).
;
_refine_ls_abs_structure_Flack -0.01(7)
_refine_ls_extinction_method none
_refine_ls_goodness_of_fit_ref 0.922
_refine_ls_hydrogen_treatment constr
_refine_ls_number_parameters 406
_refine_ls_number_reflns 6852
_refine_ls_number_restraints 0
_refine_ls_R_factor_all 0.0939
_refine_ls_R_factor_gt 0.0569
_refine_ls_shift/su_max 0.000
_refine_ls_structure_factor_coef Fsqd
_refine_ls_weighting_details 'w = 1/[\s^2^(Fo^2^)+(0.0390P)^2^] where P=(Fo^2^+2Fc^2^)/3'
_refine_ls_weighting_scheme calc
_refine_ls_wR_factor_gt 0.1085
_refine_ls_wR_factor_ref 0.1365
_reflns_Friedel_coverage 0.781
_reflns_Friedel_fraction_full 0.992
_reflns_Friedel_fraction_max 0.993
_reflns_number_gt 4342
_reflns_number_total 6852
_reflns_threshold_expression F^2^>2.0\s(F^2^)
_cod_data_source_file ol7b01470_si_004.cif
_cod_data_source_block 20170313-4
_cod_original_cell_volume 3009.2(10)
_cod_database_code 1546466
_shelxl_version_number 2014/6

loop_
_space_group_symop_id
_space_group_symop_operation_xyz
1 +X,+Y,+Z
2 1/2-X,-Y,1/2+Z
3 1/2+X,1/2-Y,-Z
4 -X,1/2+Y,1/2-Z

loop_
_atom_site_label
_atom_site_type_symbol
_atom_site_fract_x
_atom_site_fract_y
_atom_site_fract_z
_atom_site_U_iso_or_equiv
_atom_site_adp_type
_atom_site_occupancy
_atom_site_site_symmetry_order
_atom_site_calc_flag
_atom_site_refinement_flags_posn
_atom_site_refinement_flags_adp
S1 S 0.84635(14) 0.94511(7) 0.89304(7) 0.0328(3) Uani 1 1 d . .
O1 O 0.5431(3) 0.99327(17) 1.02735(18) 0.0332(8) Uani 1 1 d . .
O2 O 0.8842(4) 0.9458(2) 1.03355(19) 0.0459(10) Uani 1 1 d . .
O3 O 0.7149(3) 1.1567(2) 0.85444(18) 0.0383(9) Uani 1 1 d . .
N2 N 0.6621(4) 1.0768(2) 0.9502(2) 0.0247(9) Uani 1 1 d . .
C1 C 0.8500(5) 0.9828(2) 0.9813(3) 0.0257(10) Uani 1 1 d . .
C3 C 0.6036(5) 0.7161(3) 0.8648(3) 0.0302(11) Uani 1 1 d . .
C4 C 0.8192(5) 1.1080(3) 1.0548(3) 0.0291(11) Uani 1 1 d . .
H4 H 0.7714 1.0729 1.0902 0.035 Uiso 1 1 calc R U
C5 C 1.1079(5) 0.7673(3) 0.9456(3) 0.0322(11) Uani 1 1 d . .
H5 H 1.2024 0.7634 0.9629 0.039 Uiso 1 1 calc R U
C6 C 1.1431(5) 0.8385(3) 0.6799(3) 0.0385(13) Uani 1 1 d . .
H6 H 1.2345 0.8261 0.6618 0.046 Uiso 1 1 calc R U
C7 C 1.0493(5) 0.8407(3) 0.9295(3) 0.0315(11) Uani 1 1 d . .
H7 H 1.1038 0.8868 0.9378 0.038 Uiso 1 1 calc R U
C8 C 0.8331(4) 0.7809(2) 0.8851(2) 0.0237(10) Uani 1 1 d . .
C9 C 0.6949(4) 0.7815(3) 0.8502(2) 0.0247(10) Uani 1 1 d . .
C10 C 1.0270(5) 0.7010(3) 0.9361(3) 0.0302(11) Uani 1 1 d . .
H10 H 1.0650 0.6510 0.9483 0.036 Uiso 1 1 calc R U
C11 C 0.5420(5) 1.0359(3) 0.9759(3) 0.0282(11) Uani 1 1 d . .
C12 C 0.8733(5) 0.8750(2) 0.7360(3) 0.0272(10) Uani 1 1 d . .
C13 C 0.9273(5) 0.7969(3) 0.7358(2) 0.0267(10) Uani 1 1 d . .
H13 H 0.8717 0.7556 0.7553 0.032 Uiso 1 1 calc R U
C14 C 0.4244(4) 1.0575(3) 0.9275(3) 0.0288(11) Uani 1 1 d . .
C15 C 0.6434(5) 0.8420(3) 0.8040(2) 0.0294(11) Uani 1 1 d . .
C16 C 0.6300(5) 1.1189(2) 0.8889(3) 0.0258(10) Uani 1 1 d . .
C17 C 0.6746(5) 0.9675(3) 0.7387(3) 0.0319(11) Uani 1 1 d . .
C18 C 0.4760(5) 1.1076(2) 0.8764(3) 0.0268(11) Uani 1 1 d . .
C19 C 0.8043(5) 1.0709(2) 0.9811(3) 0.0264(10) Uani 1 1 d . .
H19 H 0.8706 1.0995 0.9486 0.032 Uiso 1 1 calc R U
C20 C 0.4943(5) 0.8537(3) 0.8004(3) 0.0379(13) Uani 1 1 d . .
C21 C 0.8880(5) 0.7062(2) 0.9086(3) 0.0260(10) Uani 1 1 d . .
C22 C 0.9594(5) 0.9336(3) 0.7049(3) 0.0328(11) Uani 1 1 d . .
C23 C 0.9143(4) 0.8478(3) 0.9020(3) 0.0259(10) Uani 1 1 d . .
C24 C 0.5262(6) 0.9804(3) 0.7450(3) 0.0409(13) Uani 1 1 d . .
H24 H 0.4875 1.0297 0.7311 0.049 Uiso 1 1 calc R U
C25 C 0.7983(5) 0.6378(3) 0.9079(3) 0.0330(12) Uani 1 1 d . .
H25 H 0.8370 0.5876 0.9186 0.040 Uiso 1 1 calc R U
C26 C 0.9021(6) 1.0110(3) 0.6957(3) 0.0387(13) Uani 1 1 d . .
H26 H 0.9616 1.0528 0.6803 0.046 Uiso 1 1 calc R U
C27 C 1.0942(5) 0.9140(3) 0.6784(3) 0.0360(12) Uani 1 1 d . .
H27 H 1.1526 0.9542 0.6591 0.043 Uiso 1 1 calc R U
C28 C 0.3888(5) 1.1381(3) 0.8236(3) 0.0354(12) Uani 1 1 d . .
H28 H 0.4229 1.1751 0.7898 0.042 Uiso 1 1 calc R U
C29 C 0.6587(5) 0.6451(3) 0.8921(3) 0.0346(11) Uani 1 1 d . .
H29 H 0.5970 0.6016 0.8994 0.041 Uiso 1 1 calc R U
C30 C 0.2853(5) 1.0315(3) 0.9278(3) 0.0370(13) Uani 1 1 d . .
H30 H 0.2511 0.9958 0.9627 0.044 Uiso 1 1 calc R U
C31 C 0.2488(6) 1.1118(3) 0.8225(3) 0.0400(14) Uani 1 1 d . .
H31 H 0.1871 1.1294 0.7858 0.048 Uiso 1 1 calc R U
C32 C 0.7318(5) 0.8942(2) 0.7611(3) 0.0273(11) Uani 1 1 d . .
C33 C 0.4548(5) 0.7244(3) 0.8530(3) 0.0411(14) Uani 1 1 d . .
H33 H 0.3921 0.6823 0.8638 0.049 Uiso 1 1 calc R U
C34 C 1.0582(5) 0.7803(3) 0.7081(3) 0.0330(11) Uani 1 1 d . .
H34 H 1.0912 0.7275 0.7083 0.040 Uiso 1 1 calc R U
C35 C 0.4374(6) 0.9227(3) 0.7711(3) 0.0432(14) Uani 1 1 d . .
H35 H 0.3375 0.9297 0.7691 0.052 Uiso 1 1 calc R U
C36 C 0.7645(6) 1.0244(3) 0.7089(3) 0.0403(13) Uani 1 1 d . .
H36 H 0.7261 1.0746 0.6975 0.048 Uiso 1 1 calc R U
C37 C 0.4033(5) 0.7934(3) 0.8260(3) 0.0401(13) Uani 1 1 d . .
H37 H 0.3035 0.8013 0.8244 0.048 Uiso 1 1 calc R U
C38 C 0.7481(5) 1.1900(3) 1.0581(3) 0.0377(12) Uani 1 1 d . .
H38A H 0.6462 1.1840 1.0465 0.045 Uiso 1 1 calc R U
H38B H 0.7544 1.2098 1.1076 0.045 Uiso 1 1 calc R U
C39 C 0.8113(6) 1.2515(3) 1.0087(3) 0.0523(16) Uani 1 1 d . .
H39A H 0.7600 1.3013 1.0143 0.063 Uiso 1 1 calc R U
H39B H 0.9116 1.2593 1.0205 0.063 Uiso 1 1 calc R U
H39C H 0.8031 1.2334 0.9594 0.063 Uiso 1 1 calc R U
C40 C 0.9766(5) 1.1137(3) 1.0743(3) 0.0401(13) Uani 1 1 d . .
H40A H 0.9863 1.1375 1.1216 0.048 Uiso 1 1 calc R U
H40B H 1.0185 1.0610 1.0746 0.048 Uiso 1 1 calc R U
H40C H 1.0258 1.1465 1.0392 0.048 Uiso 1 1 calc R U
C41 C 0.1976(5) 1.0607(3) 0.8737(3) 0.0432(14) Uani 1 1 d . .
H41 H 0.1008 1.0451 0.8722 0.052 Uiso 1 1 calc R U

loop_
_atom_site_aniso_label
_atom_site_aniso_U_11
_atom_site_aniso_U_22
_atom_site_aniso_U_33
_atom_site_aniso_U_23
_atom_site_aniso_U_13
_atom_site_aniso_U_12
S1 0.0479(7) 0.0251(6) 0.0254(7) -0.0021(5) -0.0068(6) 0.0044(6)
O1 0.0458(19) 0.0243(17) 0.030(2) 0.0102(15) -0.0006(17) -0.0080(16)
O2 0.065(2) 0.047(2) 0.026(2) 0.0022(18) -0.0024(18) 0.023(2)
O3 0.038(2) 0.047(2) 0.030(2) 0.0122(17) 0.0013(16) -0.0091(17)
N2 0.0255(19) 0.0243(19) 0.024(2) 0.0019(16) -0.0008(17) 0.0008(16)
C1 0.028(2) 0.023(2) 0.026(3) -0.001(2) -0.005(2) 0.000(2)
C3 0.034(3) 0.033(2) 0.024(3) -0.004(2) 0.003(2) -0.007(2)
C4 0.036(3) 0.025(2) 0.027(3) -0.002(2) 0.001(2) -0.001(2)
C5 0.026(2) 0.043(3) 0.027(3) -0.002(2) -0.003(2) 0.004(2)
C6 0.028(3) 0.057(3) 0.031(3) -0.001(3) 0.005(2) 0.002(3)
C7 0.027(2) 0.038(3) 0.030(3) 0.000(2) -0.003(2) -0.003(2)
C8 0.025(2) 0.022(2) 0.024(3) -0.0011(19) 0.003(2) 0.0024(19)
C9 0.025(2) 0.026(2) 0.023(3) -0.005(2) 0.0007(19) -0.0011(19)
C10 0.038(3) 0.022(2) 0.030(3) -0.001(2) 0.000(2) 0.008(2)
C11 0.034(2) 0.025(2) 0.026(3) -0.004(2) 0.002(2) -0.003(2)
C12 0.034(3) 0.027(2) 0.021(3) -0.004(2) -0.002(2) 0.000(2)
C13 0.034(3) 0.022(2) 0.024(3) 0.000(2) 0.001(2) 0.002(2)
C14 0.028(2) 0.030(2) 0.029(3) -0.003(2) -0.001(2) -0.001(2)
C15 0.025(2) 0.040(3) 0.024(3) -0.010(2) -0.001(2) 0.006(2)
C16 0.033(3) 0.019(2) 0.026(3) -0.002(2) -0.003(2) 0.0037(19)
C17 0.043(3) 0.031(2) 0.022(3) -0.003(2) -0.004(2) 0.009(2)
C18 0.031(2) 0.016(2) 0.034(3) -0.001(2) -0.002(2) 0.0022(19)
C19 0.026(2) 0.026(2) 0.027(3) -0.001(2) -0.003(2) 0.0009(19)
C20 0.027(3) 0.058(3) 0.029(3) -0.007(3) -0.001(2) 0.004(3)
C21 0.033(2) 0.017(2) 0.027(3) 0.0003(19) 0.003(2) 0.0005(19)
C22 0.038(3) 0.036(3) 0.025(3) 0.004(2) -0.001(2) -0.005(2)
C23 0.025(2) 0.028(2) 0.025(3) -0.003(2) -0.003(2) 0.0034(19)
C24 0.054(3) 0.040(3) 0.029(3) -0.010(2) -0.012(3) 0.022(3)
C25 0.046(3) 0.026(2) 0.028(3) -0.003(2) 0.007(2) -0.005(2)
C26 0.060(4) 0.024(2) 0.032(3) 0.001(2) -0.008(3) -0.003(3)
C27 0.038(3) 0.039(3) 0.031(3) 0.002(2) 0.003(2) -0.010(2)
C28 0.043(3) 0.031(3) 0.032(3) 0.005(2) -0.006(2) 0.003(2)
C29 0.039(3) 0.038(3) 0.027(3) -0.002(2) 0.007(2) -0.011(2)
C30 0.032(3) 0.037(3) 0.042(3) 0.000(2) 0.000(2) -0.007(2)
C31 0.044(3) 0.026(2) 0.050(4) -0.001(2) -0.017(3) 0.006(2)
C32 0.033(3) 0.025(2) 0.025(3) -0.005(2) -0.005(2) 0.003(2)
C33 0.031(3) 0.055(3) 0.037(3) -0.013(3) 0.005(2) -0.013(3)
C34 0.032(3) 0.034(3) 0.032(3) -0.005(2) 0.003(2) 0.004(2)
C35 0.039(3) 0.061(4) 0.029(3) -0.012(3) -0.007(3) 0.024(3)
C36 0.063(4) 0.030(3) 0.028(3) 0.003(2) -0.006(3) 0.007(3)
C37 0.028(2) 0.055(3) 0.037(3) -0.007(3) -0.003(2) 0.000(3)
C38 0.048(3) 0.024(2) 0.041(3) -0.009(2) 0.003(3) 0.002(2)
C39 0.081(4) 0.037(3) 0.039(4) -0.005(3) -0.008(3) -0.001(3)
C40 0.042(3) 0.043(3) 0.036(3) -0.006(3) -0.008(3) -0.003(3)
C41 0.031(3) 0.047(3) 0.052(4) -0.006(3) -0.006(3) -0.002(2)

loop_
_atom_type_symbol
_atom_type_description
_atom_type_scat_dispersion_real
_atom_type_scat_dispersion_imag
_atom_type_scat_source
C C 0.0033 0.0016
;
International Tables for Crystallography
(Vol. C, Tables 4.2.6.8 and 6.1.1.4)
;
H H 0.0000 0.0000
;
International Tables for Crystallography
(Vol. C, Table 6.1.1.4)
;
N N 0.0061 0.0033
;
International Tables for Crystallography
(Vol. C, Tables 4.2.6.8 and 6.1.1.4)
;
O O 0.0106 0.0060
;
International Tables for Crystallography
(Vol. C, Tables 4.2.6.8 and 6.1.1.4)
;
S S 0.1246 0.1234
;
International Tables for Crystallography
(Vol. C, Tables 4.2.6.8 and 6.1.1.4)
;

loop_
_geom_angle_atom_site_label_1
_geom_angle_atom_site_label_2
_geom_angle_atom_site_label_3
_geom_angle
C1 S1 C23 103.8(2)
C16 N2 C11 111.3(4)
C16 N2 C19 124.3(4)
C11 N2 C19 124.3(4)
O2 C1 C19 125.2(4)
O2 C1 S1 125.1(4)
C19 C1 S1 109.7(3)
C29 C3 C33 120.2(5)
C29 C3 C9 120.8(4)
C33 C3 C9 118.9(5)
C40 C4 C19 109.4(4)
C40 C4 C38 110.6(4)
C19 C4 C38 111.5(4)
C40 C4 H4 108.4
C19 C4 H4 108.4
C38 C4 H4 108.4
C10 C5 C7 119.0(4)
C10 C5 H5 120.5
C7 C5 H5 120.5
C27 C6 C34 119.1(5)
C27 C6 H6 120.4
C34 C6 H6 120.4
C23 C7 C5 121.7(5)
C23 C7 H7 119.2
C5 C7 H7 119.2
C23 C8 C21 116.6(4)
C23 C8 C9 125.5(4)
C21 C8 C9 117.7(4)
C15 C9 C3 118.1(4)
C15 C9 C8 125.5(4)
C3 C9 C8 116.4(4)
C5 C10 C21 120.8(4)
C5 C10 H10 119.6
C21 C10 H10 119.6
O1 C11 N2 124.2(4)
O1 C11 C14 130.3(4)
N2 C11 C14 105.5(4)
C22 C12 C13 116.9(4)
C22 C12 C32 120.2(4)
C13 C12 C32 122.7(4)
C34 C13 C12 121.1(4)
C34 C13 H13 119.4
C12 C13 H13 119.4
C18 C14 C30 122.5(5)
C18 C14 C11 108.6(4)
C30 C14 C11 128.9(5)
C20 C15 C9 117.7(5)
C20 C15 C32 116.9(5)
C9 C15 C32 125.4(4)
O3 C16 N2 124.9(4)
O3 C16 C18 129.0(4)
N2 C16 C18 106.2(4)
C36 C17 C24 121.4(5)
C36 C17 C32 119.5(4)
C24 C17 C32 119.0(5)
C14 C18 C28 121.4(5)
C14 C18 C16 108.4(4)
C28 C18 C16 130.2(5)
N2 C19 C4 114.6(4)
N2 C19 C1 108.7(3)
C4 C19 C1 111.6(4)
N2 C19 H19 107.2
C4 C19 H19 107.2
C1 C19 H19 107.2
C35 C20 C37 120.4(5)
C35 C20 C15 120.9(5)
C37 C20 C15 118.7(5)
C10 C21 C25 119.9(4)
C10 C21 C8 120.1(4)
C25 C21 C8 119.9(4)
C27 C22 C12 119.9(4)
C27 C22 C26 121.1(5)
C12 C22 C26 118.8(5)
C7 C23 C8 121.0(4)
C7 C23 S1 116.7(4)
C8 C23 S1 122.2(3)
C35 C24 C17 121.2(5)
C35 C24 H24 119.4
C17 C24 H24 119.4
C29 C25 C21 120.0(5)
C29 C25 H25 120.0
C21 C25 H25 120.0
C36 C26 C22 119.9(5)
C36 C26 H26 120.1
C22 C26 H26 120.1
C6 C27 C22 121.5(5)
C6 C27 H27 119.3
C22 C27 H27 119.3
C18 C28 C31 116.8(5)
C18 C28 H28 121.6
C31 C28 H28 121.6
C25 C29 C3 121.0(4)
C25 C29 H29 119.5
C3 C29 H29 119.5
C14 C30 C41 116.3(5)
C14 C30 H30 121.9
C41 C30 H30 121.9
C41 C31 C28 121.4(5)
C41 C31 H31 119.3
C28 C31 H31 119.3
C17 C32 C12 116.7(4)
C17 C32 C15 118.6(4)
C12 C32 C15 124.5(4)
C37 C33 C3 119.5(5)
C37 C33 H33 120.3
C3 C33 H33 120.3
C13 C34 C6 121.5(5)
C13 C34 H34 119.3
C6 C34 H34 119.3
C24 C35 C20 120.1(5)
C24 C35 H35 119.9
C20 C35 H35 119.9
C26 C36 C17 122.8(5)
C26 C36 H36 118.6
C17 C36 H36 118.6
C33 C37 C20 122.0(5)
C33 C37 H37 119.0
C20 C37 H37 119.0
C39 C38 C4 115.1(4)
C39 C38 H38A 108.5
C4 C38 H38A 108.5
C39 C38 H38B 108.5
C4 C38 H38B 108.5
H38A C38 H38B 107.5
C38 C39 H39A 109.5
C38 C39 H39B 109.5
H39A C39 H39B 109.5
C38 C39 H39C 109.5
H39A C39 H39C 109.5
H39B C39 H39C 109.5
C4 C40 H40A 109.5
C4 C40 H40B 109.5
H40A C40 H40B 109.5
C4 C40 H40C 109.5
H40A C40 H40C 109.5
H40B C40 H40C 109.5
C31 C41 C30 121.4(5)
C31 C41 H41 119.3
C30 C41 H41 119.3

loop_
_geom_bond_atom_site_label_1
_geom_bond_atom_site_label_2
_geom_bond_distance
S1 C1 1.779(5)
S1 C23 1.780(4)
O1 C11 1.208(5)
O2 C1 1.209(5)
O3 C16 1.213(5)
N2 C16 1.390(6)
N2 C11 1.413(6)
N2 C19 1.463(5)
C1 C19 1.558(6)
C3 C29 1.410(7)
C3 C33 1.426(6)
C3 C9 1.432(6)
C4 C40 1.531(6)
C4 C19 1.530(6)
C4 C38 1.548(6)
C4 H4 1.0000
C5 C10 1.372(6)
C5 C7 1.395(6)
C5 H5 0.9500
C6 C27 1.363(7)
C6 C34 1.377(7)
C6 H6 0.9500
C7 C23 1.379(6)
C7 H7 0.9500
C8 C23 1.407(6)
C8 C21 1.439(6)
C8 C9 1.458(6)
C9 C15 1.430(6)
C10 C21 1.412(6)
C10 H10 0.9500
C11 C14 1.481(6)
C12 C22 1.411(6)
C12 C13 1.420(6)
C12 C32 1.451(6)
C13 C34 1.368(6)
C13 H13 0.9500
C14 C18 1.373(6)
C14 C30 1.383(6)
C15 C20 1.421(6)
C15 C32 1.460(6)
C16 C18 1.482(6)
C17 C36 1.403(7)
C17 C24 1.420(7)
C17 C32 1.420(6)
C18 C28 1.389(6)
C19 H19 1.0000
C20 C35 1.401(7)
C20 C37 1.420(7)
C21 C25 1.436(6)
C22 C27 1.405(6)
C22 C26 1.431(6)
C24 C35 1.379(7)
C24 H24 0.9500
C25 C29 1.354(7)
C25 H25 0.9500
C26 C36 1.340(7)
C26 H26 0.9500
C27 H27 0.9500
C28 C31 1.392(7)
C28 H28 0.9500
C29 H29 0.9500
C30 C41 1.400(7)
C30 H30 0.9500
C31 C41 1.384(7)
C31 H31 0.9500
C33 C37 1.366(7)
C33 H33 0.9500
C34 H34 0.9500
C35 H35 0.9500
C36 H36 0.9500
C37 H37 0.9500
C38 C39 1.519(7)
C38 H38A 0.9900
C38 H38B 0.9900
C39 H39A 0.9800
C39 H39B 0.9800
C39 H39C 0.9800
C40 H40A 0.9800
C40 H40B 0.9800
C40 H40C 0.9800
C41 H41 0.9500

loop_
_geom_torsion_atom_site_label_1
_geom_torsion_atom_site_label_2
_geom_torsion_atom_site_label_3
_geom_torsion_atom_site_label_4
_geom_torsion
C23 S1 C1 O2 -3.8(5)
C23 S1 C1 C19 175.5(3)
C10 C5 C7 C23 -2.4(8)
C29 C3 C9 C15 161.7(4)
C33 C3 C9 C15 -19.8(7)
C29 C3 C9 C8 -19.2(7)
C33 C3 C9 C8 159.3(4)
C23 C8 C9 C15 25.6(7)
C21 C8 C9 C15 -158.7(4)
C23 C8 C9 C3 -153.5(5)
C21 C8 C9 C3 22.3(6)
C7 C5 C10 C21 1.9(7)
C16 N2 C11 O1 177.9(4)
C19 N2 C11 O1 2.1(7)
C16 N2 C11 C14 -2.4(5)
C19 N2 C11 C14 -178.2(4)
C22 C12 C13 C34 1.4(7)
C32 C12 C13 C34 176.3(4)
O1 C11 C14 C18 -179.7(5)
N2 C11 C14 C18 0.6(5)
O1 C11 C14 C30 -2.6(9)
N2 C11 C14 C30 177.7(5)
C3 C9 C15 C20 27.1(6)
C8 C9 C15 C20 -151.9(5)
C3 C9 C15 C32 -154.2(4)
C8 C9 C15 C32 26.7(7)
C11 N2 C16 O3 -177.0(4)
C19 N2 C16 O3 -1.2(7)
C11 N2 C16 C18 3.1(5)
C19 N2 C16 C18 178.9(4)
C30 C14 C18 C28 3.0(7)
C11 C14 C18 C28 -179.7(4)
C30 C14 C18 C16 -176.0(4)
C11 C14 C18 C16 1.3(5)
O3 C16 C18 C14 177.5(5)
N2 C16 C18 C14 -2.7(5)
O3 C16 C18 C28 -1.5(8)
N2 C16 C18 C28 178.4(5)
C16 N2 C19 C4 115.7(5)
C11 N2 C19 C4 -69.1(5)
C16 N2 C19 C1 -118.8(4)
C11 N2 C19 C1 56.4(6)
C40 C4 C19 N2 -168.1(4)
C38 C4 C19 N2 -45.3(5)
C40 C4 C19 C1 68.0(5)
C38 C4 C19 C1 -169.3(4)
O2 C1 C19 N2 -122.6(5)
S1 C1 C19 N2 58.1(4)
O2 C1 C19 C4 4.6(7)
S1 C1 C19 C4 -174.6(3)
C9 C15 C20 C35 164.1(4)
C32 C15 C20 C35 -14.7(7)
C9 C15 C20 C37 -16.9(7)
C32 C15 C20 C37 164.3(4)
C5 C10 C21 C25 -171.7(5)
C5 C10 C21 C8 4.6(7)
C23 C8 C21 C10 -10.2(6)
C9 C8 C21 C10 173.6(4)
C23 C8 C21 C25 166.0(4)
C9 C8 C21 C25 -10.1(7)
C13 C12 C22 C27 -2.7(7)
C32 C12 C22 C27 -177.7(4)
C13 C12 C22 C26 172.1(4)
C32 C12 C22 C26 -2.9(7)
C5 C7 C23 C8 -3.8(8)
C5 C7 C23 S1 173.5(4)
C21 C8 C23 C7 9.8(7)
C9 C8 C23 C7 -174.4(4)
C21 C8 C23 S1 -167.2(4)
C9 C8 C23 S1 8.6(7)
C1 S1 C23 C7 -59.3(4)
C1 S1 C23 C8 117.9(4)
C36 C17 C24 C35 176.6(5)
C32 C17 C24 C35 -1.3(8)
C10 C21 C25 C29 169.7(5)
C8 C21 C25 C29 -6.6(7)
C27 C22 C26 C36 167.2(5)
C12 C22 C26 C36 -7.5(7)
C34 C6 C27 C22 -0.1(8)
C12 C22 C27 C6 2.1(8)
C26 C22 C27 C6 -172.6(5)
C14 C18 C28 C31 -3.6(7)
C16 C18 C28 C31 175.2(5)
C21 C25 C29 C3 10.5(8)
C33 C3 C29 C25 -175.7(5)
C9 C3 C29 C25 2.8(8)
C18 C14 C30 C41 -1.6(7)
C11 C14 C30 C41 -178.3(5)
C18 C28 C31 C41 3.0(8)
C36 C17 C32 C12 -14.7(7)
C24 C17 C32 C12 163.3(4)
C36 C17 C32 C15 168.5(4)
C24 C17 C32 C15 -13.6(7)
C22 C12 C32 C17 13.8(6)
C13 C12 C32 C17 -161.0(5)
C22 C12 C32 C15 -169.6(5)
C13 C12 C32 C15 15.6(7)
C20 C15 C32 C17 21.2(7)
C9 C15 C32 C17 -157.4(4)
C20 C15 C32 C12 -155.3(5)
C9 C15 C32 C12 26.0(7)
C29 C3 C33 C37 -179.4(5)
C9 C3 C33 C37 2.0(8)
C12 C13 C34 C6 0.6(8)
C27 C6 C34 C13 -1.3(8)
C17 C24 C35 C20 8.3(8)
C37 C20 C35 C24 -178.8(5)
C15 C20 C35 C24 0.1(8)
C22 C26 C36 C17 6.8(8)
C24 C17 C36 C26 -173.1(5)
C32 C17 C36 C26 4.8(8)
C3 C33 C37 C20 8.5(8)
C35 C20 C37 C33 178.0(5)
C15 C20 C37 C33 -1.0(8)
C40 C4 C38 C39 59.7(6)
C19 C4 C38 C39 -62.3(6)
C28 C31 C41 C30 -1.8(8)
C14 C30 C41 C31 0.9(8)
